data_4311855
loop_
_publ_author_name
'Jian-Jun Zhang'
'Tian-Lu Sheng'
'Sheng-Qin Xia'
'Guido Leibeling'
'Franc Meyer'
'Sheng-Min Hu'
'Rui-Biao Fu'
'Sheng-Chang Xiang'
'Xin-Tao Wu'

_publ_section_title
;
 Syntheses and Characterizations of a Series of Novel Ln6Cu24 Clusters
 with Amino Acids as Ligands
;
_journal_name_full 'Inorganic Chemistry'
_journal_page_first 5472
_journal_page_last 5478
_journal_paper_doi 10.1021/ic0497073
_journal_volume 43
_journal_year 2004
_chemical_formula_sum 'C48 H219 Cl11 Cu24 N12 O163 Tb6'
_chemical_formula_weight 6441.78
_chemical_name_systematic
; 
 ? 
;
_space_group_IT_number 2
_symmetry_cell_setting triclinic
_symmetry_space_group_name_Hall '-P 1'
_symmetry_space_group_name_H-M 'P -1'
_atom_sites_solution_hydrogens geom
_atom_sites_solution_primary direct
_atom_sites_solution_secondary difmap
_audit_creation_method SHELXL-97
_cell_angle_alpha 101.12
_cell_angle_beta 103.0460(10)
_cell_angle_gamma 119.7440(10)
_cell_formula_units_Z 1
_cell_length_a 18.7910(2)
_cell_length_b 18.8588(3)
_cell_length_c 19.85930(10)
_cell_measurement_reflns_used 250
_cell_measurement_temperature 293(2)
_cell_measurement_theta_max 25.09
_cell_measurement_theta_min 1.13
_cell_volume 5552.65(14)
_computing_cell_refinement 'Siemens SMART'
_computing_data_collection 'Siemens SMART'
_computing_data_reduction 'Siemens XPREP'
_computing_molecular_graphics 'Bruker SHELXTL'
_computing_publication_material 'Bruker SHELXTL'
_computing_structure_refinement 'Siemens SHELXTL'
_computing_structure_solution 'Siemens SHELXTL'
_diffrn_ambient_temperature 293(2)
_diffrn_measured_fraction_theta_full 0.977
_diffrn_measured_fraction_theta_max 0.977
_diffrn_measurement_device_type 'CCD area detector'
_diffrn_measurement_method 'phi and omega scans'
_diffrn_radiation_monochromator graphite
_diffrn_radiation_source 'fine-focus sealed tube'
_diffrn_radiation_type MoK\a
_diffrn_radiation_wavelength 0.71073
_diffrn_reflns_av_R_equivalents 0.0291
_diffrn_reflns_av_sigmaI/netI 0.0442
_diffrn_reflns_limit_h_max 22
_diffrn_reflns_limit_h_min -20
_diffrn_reflns_limit_k_max 22
_diffrn_reflns_limit_k_min -22
_diffrn_reflns_limit_l_max 13
_diffrn_reflns_limit_l_min -23
_diffrn_reflns_number 28765
_diffrn_reflns_theta_full 25.09
_diffrn_reflns_theta_max 25.09
_diffrn_reflns_theta_min 1.13
_diffrn_standards_decay_% 0
_diffrn_standards_interval_count 0
_diffrn_standards_interval_time .
_diffrn_standards_number 0
_exptl_absorpt_coefficient_mu 4.365
_exptl_absorpt_correction_T_max 1.0000
_exptl_absorpt_correction_T_min .6235
_exptl_absorpt_correction_type empirical
_exptl_absorpt_process_details 'SADABS (Sheldrick, 1996)'
_exptl_crystal_colour BLUE
_exptl_crystal_density_diffrn 1.926
_exptl_crystal_density_method 'not measured'
_exptl_crystal_description BLOCK
_exptl_crystal_F_000 3168
_exptl_crystal_size_max .21
_exptl_crystal_size_mid .12
_exptl_crystal_size_min .10
_refine_diff_density_max 3.149
_refine_diff_density_min -4.368
_refine_diff_density_rms 0.430
_refine_ls_extinction_method none
_refine_ls_goodness_of_fit_ref 1.153
_refine_ls_hydrogen_treatment mixed
_refine_ls_matrix_type full
_refine_ls_number_parameters 1163
_refine_ls_number_reflns 19304
_refine_ls_number_restraints 0
_refine_ls_restrained_S_all 1.153
_refine_ls_R_factor_gt 0.0693
_refine_ls_shift/su_max 0.041
_refine_ls_shift/su_mean 0.001
_refine_ls_structure_factor_coef Fsqd
_refine_ls_weighting_details 'calc w=1/[\s^2^(Fo^2^)+(0.0868P)^2^+91.3996P] where P=(Fo^2^+2Fc^2^)/3'
_refine_ls_weighting_scheme calc
_refine_ls_wR_factor_gt 0.1830
_refine_ls_wR_factor_ref 0.2049
_reflns_number_gt 15634
_reflns_number_total 19304
_reflns_threshold_expression >2sigma(I)
_cod_data_source_file ic0497073si20040307_073207_2.cif
_cod_data_source_block COMPOUND2
_cod_depositor_comments
;
The following automatic conversions were performed:
'_symmetry_cell_setting' value 'Triclinic' changed to 'triclinic'
according to '/home/saulius/struct/CIF-dictionaries/cif_core.dic'
dictionary named 'cif_core.dic' version 2.4.1 from 2010-06-29.

Automatic conversion script
Id: cif_fix_enum 1527 2010-12-29 10:47:43Z saulius 
;
_cod_original_cell_volume 5552.69(11)
_cod_original_sg_symbol_H-M 'P -1 '
_cod_database_code 4311855
_refine_ls_r_factor_ref 0.0904

loop_
_symmetry_equiv_pos_as_xyz
'x, y, z'
'-x, -y, -z'

loop_
_atom_site_label
_atom_site_type_symbol
_atom_site_fract_x
_atom_site_fract_y
_atom_site_fract_z
_atom_site_U_iso_or_equiv
_atom_site_adp_type
_atom_site_occupancy
_atom_site_symmetry_multiplicity
_atom_site_calc_flag
_atom_site_refinement_flags
_atom_site_disorder_assembly
_atom_site_disorder_group
Tb1 Tb -0.12595(3) 0.59153(3) 0.16100(3) 0.02488(14) Uani 1 1 d . . .
Tb2 Tb 0.29431(3) 0.76679(3) 0.15199(3) 0.02439(14) Uani 1 1 d . . .
Tb3 Tb -0.05395(3) 0.65373(3) -0.15651(3) 0.02409(14) Uani 1 1 d . . .
Cu1 Cu 0.08256(8) 0.67481(8) 0.15045(7) 0.0246(3) Uani 1 1 d . . .
Cu2 Cu 0.11875(8) 0.70195(8) -0.00313(7) 0.0249(3) Uani 1 1 d . . .
Cu3 Cu -0.08219(8) 0.62237(8) 0.00343(7) 0.0250(3) Uani 1 1 d . . .
Cu4 Cu -0.03748(8) 0.46904(8) 0.15267(7) 0.0244(3) Uani 1 1 d . . .
Cu5 Cu -0.20271(8) 0.41861(8) 0.00378(7) 0.0250(3) Uani 1 1 d . . .
Cu6 Cu -0.16823(8) 0.44739(8) -0.14825(7) 0.0252(3) Uani 1 1 d . . .
Cu7 Cu -0.32524(11) 0.52435(11) 0.19030(10) 0.0443(4) Uani 1 1 d . . .
Cu8 Cu -0.17075(12) 0.57927(12) 0.32416(9) 0.0444(4) Uani 1 1 d . . .
Cu9 Cu 0.43562(10) 0.98908(9) 0.17592(8) 0.0370(4) Uani 1 1 d . . .
Cu10 Cu 0.40893(10) 0.95795(9) 0.31331(8) 0.0367(3) Uani 1 1 d . . .
Cu11 Cu -0.14546(11) 0.77604(10) -0.18037(9) 0.0405(4) Uani 1 1 d . . .
Cu12 Cu -0.21627(11) 0.62105(10) -0.31413(9) 0.0427(4) Uani 1 1 d . . .
Cl1 Cl 0.0000 0.5000 0.0000 0.49(3) Uani 1 2 d S . .
Cl2 Cl 0.1787(3) 0.6627(2) 0.3783(2) 0.0553(9) Uani 1 1 d . . .
Cl3 Cl 0.1016(3) 0.9211(3) 0.1268(3) 0.0638(11) Uani 1 1 d . . .
Cl4 Cl -0.3824(3) 0.4902(3) -0.1195(3) 0.0722(12) Uani 1 1 d . . .
Cl5 Cl -0.3053(3) 0.2347(3) 0.1335(3) 0.0744(13) Uani 1 1 d . . .
Cl6 Cl 0.4268(5) 1.2497(5) 0.2085(7) 0.139(3) Uani 1 1 d . . .
N1 N 0.3645(7) 0.9845(8) 0.3894(6) 0.054(3) Uani 1 1 d . . .
N2 N 0.4224(7) 1.0489(6) 0.1076(6) 0.044(3) Uani 1 1 d . . .
N3 N -0.1812(9) 0.8275(8) -0.1102(7) 0.053(3) Uani 1 1 d . . .
N4 N -0.1264(10) 0.5387(9) 0.3987(7) 0.061(4) Uani 1 1 d . . .
N5 N -0.4466(7) 0.4242(8) 0.1246(8) 0.057(3) Uani 1 1 d . . .
N6 N -0.3307(9) 0.5104(8) -0.3819(8) 0.068(4) Uani 1 1 d . . .
C1 C 0.2285(8) 0.8525(8) 0.2859(7) 0.034(3) Uani 1 1 d . . .
C2 C 0.2658(11) 0.9293(10) 0.3566(8) 0.062(4) Uani 1 1 d . . .
C3 C 0.221(2) 0.973(2) 0.355(2) 0.066(9) Uiso 0.50 1 d P . .
C4 C 0.2832(8) 0.9034(8) 0.0507(6) 0.034(3) Uani 1 1 d . . .
C5 C 0.3351(10) 0.9965(9) 0.0515(9) 0.066(5) Uani 1 1 d . . .
C6 C 0.313(2) 1.013(2) -0.0108(18) 0.056(7) Uiso 0.50 1 d P . .
C7 C -0.1477(8) 0.7380(9) -0.0529(7) 0.039(3) Uani 1 1 d . . .
C8 C -0.1879(15) 0.7896(13) -0.0518(11) 0.075(6) Uani 1 1 d . . .
C9 C -0.195(2) 0.827(2) 0.0091(19) 0.059(8) Uiso 0.50 1 d P . .
C10 C -0.0898(8) 0.4945(9) 0.2935(7) 0.038(3) Uani 1 1 d . . .
C11 C -0.0974(14) 0.4858(13) 0.3671(9) 0.067(5) Uani 1 1 d . . .
C12 C -0.134(2) 0.402(2) 0.371(2) 0.069(9) Uiso 0.50 1 d P . .
C13 C -0.3539(8) 0.4071(9) 0.0614(7) 0.040(3) Uani 1 1 d . . .
C14 C -0.4448(9) 0.3678(11) 0.0645(11) 0.072(6) Uani 1 1 d . . .
C15 C -0.520(2) 0.303(2) 0.0050(19) 0.062(8) Uiso 0.50 1 d P . .
C16 C -0.2733(9) 0.4694(9) -0.2824(7) 0.040(3) Uani 1 1 d . . .
C17 C -0.3515(11) 0.4402(12) -0.3499(10) 0.080(6) Uani 1 1 d . . .
C18 C -0.433(3) 0.401(3) -0.343(3) 0.088(12) Uiso 0.50 1 d P . .
C19 C -0.3132(14) 0.5954(13) 0.3383(13) 0.074(5) Uani 1 1 d . . .
C20 C -0.3510(19) 0.624(2) 0.3909(15) 0.143(13) Uani 1 1 d . . .
C21 C 0.5697(10) 1.1106(10) 0.3220(8) 0.059(4) Uani 1 1 d . . .
C22 C 0.6592(14) 1.1948(13) 0.3675(11) 0.122(11) Uani 1 1 d . . .
C23 C -0.2160(14) 0.7712(12) -0.3275(11) 0.075(5) Uani 1 1 d . . .
C24 C -0.238(2) 0.8167(17) -0.3773(13) 0.115(9) Uani 1 1 d . . .
C31 C 0.214(3) 0.913(3) 0.401(3) 0.088(12) Uiso 0.50 1 d P . .
C32 C 0.282(3) 1.030(3) 0.027(3) 0.101(14) Uiso 0.50 1 d P . .
C33 C -0.041(3) 0.473(3) 0.413(2) 0.084(11) Uiso 0.50 1 d P . .
C34 C -0.497(3) 0.272(3) 0.043(3) 0.089(12) Uiso 0.50 1 d P . .
C35 C -0.262(3) 0.758(3) -0.028(2) 0.076(10) Uiso 0.50 1 d P . .
C36 C -0.402(4) 0.357(4) -0.393(3) 0.118(17) Uiso 0.50 1 d P . .
O1 O 0.2860(5) 0.8535(5) 0.2600(4) 0.0347(19) Uani 1 1 d . . .
O2 O 0.1498(5) 0.7969(5) 0.2581(5) 0.038(2) Uani 1 1 d . . .
O3 O 0.3212(5) 0.8880(5) 0.1028(5) 0.0355(19) Uani 1 1 d . . .
O4 O 0.2084(6) 0.8484(5) 0.0025(5) 0.038(2) Uani 1 1 d . . .
O5 O -0.1214(5) 0.7274(5) -0.1060(4) 0.0335(18) Uani 1 1 d . . .
O6 O -0.1417(6) 0.7079(6) -0.0039(5) 0.041(2) Uani 1 1 d . . .
O7 O -0.1149(6) 0.5397(6) 0.2684(4) 0.0346(19) Uani 1 1 d . . .
O8 O -0.0613(6) 0.4579(6) 0.2622(5) 0.039(2) Uani 1 1 d . . .
O9 O -0.2904(5) 0.4808(5) 0.1154(5) 0.0343(18) Uani 1 1 d . . .
O10 O -0.3423(5) 0.3683(6) 0.0125(5) 0.039(2) Uani 1 1 d . . .
O11 O -0.2052(5) 0.5492(5) -0.2586(4) 0.0351(19) Uani 1 1 d . . .
O12 O -0.2778(6) 0.4171(5) -0.2520(5) 0.043(2) Uani 1 1 d . . .
O19 O -0.3554(8) 0.5645(9) 0.2692(7) 0.071(3) Uani 1 1 d . . .
O20 O -0.2405(8) 0.6052(8) 0.3706(6) 0.064(3) Uani 1 1 d . . .
O21 O 0.5266(6) 1.0686(6) 0.3563(5) 0.050(2) Uani 1 1 d . . .
O22 O 0.5436(6) 1.0896(6) 0.2523(5) 0.053(3) Uani 1 1 d . . .
O23 O -0.1805(8) 0.8118(7) -0.2587(6) 0.058(3) Uani 1 1 d . . .
O24 O -0.2331(9) 0.6961(7) -0.3604(6) 0.071(3) Uani 1 1 d . . .
O30 O 0.0132(5) 0.7048(5) -0.0233(4) 0.0250(16) Uani 1 1 d . . .
O31 O 0.1551(5) 0.7496(5) 0.1052(4) 0.0262(16) Uani 1 1 d . . .
O32 O -0.0198(5) 0.6814(5) 0.1120(4) 0.0282(16) Uani 1 1 d . . .
O33 O 0.0080(5) 0.5943(5) 0.1916(4) 0.0248(16) Uani 1 1 d . . .
O34 O 0.1821(5) 0.6639(4) 0.1877(4) 0.0262(16) Uani 1 1 d . . .
O35 O 0.0800(5) 0.6551(5) -0.1121(4) 0.0246(15) Uani 1 1 d . . .
O36 O -0.1774(5) 0.5375(5) 0.0282(4) 0.0266(16) Uani 1 1 d . . .
O37 O -0.1476(5) 0.5616(5) -0.1040(4) 0.0256(16) Uani 1 1 d . . .
O38 O -0.2542(4) 0.3836(4) -0.1044(4) 0.0228(15) Uani 1 1 d . . .
O39 O -0.1527(5) 0.4501(4) 0.1120(4) 0.0241(15) Uani 1 1 d . . .
O40 O -0.2245(5) 0.3014(5) -0.0186(4) 0.0262(16) Uani 1 1 d . . .
O41 O 0.0791(5) 0.4889(5) 0.1889(4) 0.0260(16) Uani 1 1 d . . .
O42 O -0.1981(6) 0.6151(5) 0.2416(5) 0.0355(19) Uani 1 1 d . . .
O43 O 0.4271(5) 0.9091(5) 0.2288(4) 0.0296(17) Uani 1 1 d . . .
O44 O -0.1045(5) 0.7162(5) -0.2346(4) 0.0336(18) Uani 1 1 d . . .
O51 O -0.0157(6) 0.7294(5) 0.2618(5) 0.042(2) Uani 1 1 d . . .
O52 O -0.1759(6) 0.6785(6) 0.1210(5) 0.045(2) Uani 1 1 d . . .
O53 O 0.3751(6) 0.7501(5) 0.2542(5) 0.041(2) Uani 1 1 d . . .
O54 O 0.4101(6) 0.7781(6) 0.1091(5) 0.046(2) Uani 1 1 d . . .
O55 O 0.0699(6) 0.8056(5) -0.1194(5) 0.041(2) Uani 1 1 d . . .
O56 O -0.0121(6) 0.6381(6) -0.2628(5) 0.041(2) Uani 1 1 d . . .
O70 O -0.5000 0.5000 0.0000 0.25(2) Uiso 1 2 d S . .
O71 O 0.015(2) 0.987(2) -0.003(2) 0.107(11) Uiso 0.50 1 d P . .
O72 O -0.3466(19) 0.3938(19) -0.5665(16) 0.089(8) Uiso 0.50 1 d P . .
O73 O 0.455(2) 1.200(2) 0.451(2) 0.252(15) Uiso 1 1 d . . .
O74 O 0.3518(19) 1.142(2) 0.5672(15) 0.275(19) Uani 1 1 d . . .
O75 O 0.5875(13) 0.9319(18) 0.2685(16) 0.177(10) Uani 1 1 d . . .
O76 O -0.1777(17) 0.7714(12) 0.2926(15) 0.175(10) Uani 1 1 d . . .
O77 O -0.3079(8) 0.4265(8) 0.2559(7) 0.068(3) Uani 1 1 d . . .
O78 O -0.1376(16) 0.6908(16) 0.5221(14) 0.165(8) Uiso 1 1 d . . .
O79 O 0.0662(18) 0.709(2) 0.5083(16) 0.209(12) Uani 1 1 d . . .
O80 O 0.0044(17) 0.8266(15) 0.7102(15) 0.172(10) Uani 1 1 d . . .
O81 O -0.2352(15) 0.4406(13) -0.5128(11) 0.061(6) Uani 0.50 1 d P . .
O82 O -0.5114(16) 0.4290(15) -0.5586(12) 0.160(8) Uani 1 1 d . . .
O83 O 0.3955(10) 0.8822(10) 0.4897(7) 0.097(5) Uani 1 1 d . . .
O84 O 0.487(3) 0.966(2) 0.001(2) 0.119(12) Uiso 0.50 1 d P . .
O85 O 0.683(3) 1.047(3) 0.203(2) 0.292(19) Uiso 1 1 d . . .
O86 O -0.0345(10) 0.7337(9) 0.3932(7) 0.089(4) Uani 1 1 d . . .
O87 O 0.5167(12) 0.9497(11) 0.1115(11) 0.047(5) Uani 0.50 1 d P . .
O88 O -0.3462(11) 0.6162(12) 0.1224(11) 0.119(6) Uani 1 1 d . . .
O89 O 0.3556(7) 1.0346(7) 0.2441(6) 0.062(3) Uani 1 1 d . . .
O90 O 0.4692(8) 0.8907(7) 0.3826(6) 0.067(3) Uani 1 1 d . . .
O91 O 0.0067(11) 0.9131(10) -0.1197(11) 0.042(4) Uani 0.50 1 d P . .
O92 O -0.1375(9) 0.5982(9) -0.3906(6) 0.083(4) Uani 1 1 d . . .
O93 O -0.3054(9) 0.6397(9) -0.2387(8) 0.082(4) Uani 1 1 d . . .
O111 O -0.059(2) 0.449(2) 0.0205(17) 0.196(11) Uiso 1 1 d . . .
O112 O 0.016(2) 0.576(2) 0.0185(17) 0.199(11) Uiso 1 1 d . . .
O121 O 0.1588(8) 0.5770(8) 0.3501(6) 0.070(3) Uani 1 1 d . . .
O122 O 0.2154(9) 0.6969(8) 0.4573(6) 0.079(4) Uani 1 1 d . . .
O123 O 0.0991(7) 0.6601(8) 0.3514(6) 0.068(3) Uani 1 1 d . . .
O124 O 0.2406(8) 0.7181(8) 0.3505(7) 0.077(3) Uani 1 1 d . . .
O131 O 0.0370(11) 0.8635(10) 0.1525(10) 0.112(6) Uani 1 1 d . . .
O132 O 0.0601(12) 0.8818(11) 0.0473(10) 0.113(6) Uani 1 1 d . . .
O133 O 0.1237(12) 1.0043(8) 0.1532(9) 0.110(6) Uani 1 1 d . . .
O134 O 0.1777(9) 0.9159(8) 0.1497(8) 0.079(4) Uani 1 1 d . . .
O141 O -0.4005(11) 0.4024(10) -0.1432(11) 0.114(6) Uani 1 1 d . . .
O142 O -0.4571(10) 0.4866(13) -0.1500(11) 0.125(6) Uani 1 1 d . . .
O143 O -0.3135(9) 0.5424(10) -0.1460(8) 0.091(4) Uani 1 1 d . . .
O144 O -0.3438(11) 0.5204(13) -0.0408(9) 0.120(6) Uani 1 1 d . . .
O151 O -0.2232(12) 0.2381(13) 0.1566(13) 0.132(7) Uani 1 1 d . . .
O152 O -0.3338(14) 0.2040(12) 0.0538(10) 0.126(6) Uani 1 1 d . . .
O153 O -0.2771(10) 0.3250(8) 0.1586(9) 0.090(4) Uani 1 1 d . . .
O154 O -0.3632(13) 0.1859(12) 0.1597(12) 0.137(7) Uani 1 1 d . . .
O161 O 0.413(5) 1.277(4) 0.271(3) 0.37(3) Uiso 1 1 d . . .
O162 O 0.3508(19) 1.181(2) 0.185(4) 0.37(4) Uani 1 1 d . . .
O163 O 0.4863(17) 1.2371(18) 0.216(3) 0.39(4) Uani 1 1 d . . .
O164 O 0.454(3) 1.331(2) 0.215(3) 0.29(2) Uani 1 1 d . . .

loop_
_atom_site_aniso_label
_atom_site_aniso_U_11
_atom_site_aniso_U_22
_atom_site_aniso_U_33
_atom_site_aniso_U_23
_atom_site_aniso_U_13
_atom_site_aniso_U_12
Tb1 0.0257(3) 0.0253(3) 0.0261(3) 0.0095(2) 0.0115(2) 0.0153(2)
Tb2 0.0200(3) 0.0211(3) 0.0244(3) 0.0071(2) 0.0044(2) 0.0086(2)
Tb3 0.0255(3) 0.0234(3) 0.0240(3) 0.0109(2) 0.0074(2) 0.0141(2)
Cu1 0.0227(6) 0.0239(6) 0.0263(7) 0.0102(5) 0.0089(5) 0.0123(5)
Cu2 0.0224(6) 0.0259(7) 0.0236(7) 0.0085(5) 0.0056(5) 0.0132(6)
Cu3 0.0253(7) 0.0254(7) 0.0240(7) 0.0104(5) 0.0095(6) 0.0137(6)
Cu4 0.0225(6) 0.0223(6) 0.0268(7) 0.0079(5) 0.0074(5) 0.0128(5)
Cu5 0.0244(7) 0.0224(6) 0.0240(7) 0.0076(5) 0.0064(5) 0.0119(5)
Cu6 0.0249(7) 0.0202(6) 0.0275(7) 0.0088(5) 0.0085(6) 0.0113(5)
Cu7 0.0374(9) 0.0492(9) 0.0526(10) 0.0156(8) 0.0264(8) 0.0258(8)
Cu8 0.0581(10) 0.0558(10) 0.0395(9) 0.0218(8) 0.0303(8) 0.0389(9)
Cu9 0.0314(8) 0.0256(7) 0.0331(8) 0.0112(6) 0.0047(6) 0.0052(6)
Cu10 0.0299(8) 0.0273(7) 0.0295(8) 0.0036(6) 0.0051(6) 0.0055(6)
Cu11 0.0529(10) 0.0421(9) 0.0441(9) 0.0230(7) 0.0181(8) 0.0359(8)
Cu12 0.0467(9) 0.0401(9) 0.0346(8) 0.0171(7) 0.0012(7) 0.0245(8)
Cl1 0.83(7) 0.052(7) 0.189(17) 0.035(8) 0.23(3) -0.017(16)
Cl2 0.052(2) 0.049(2) 0.0385(18) 0.0056(15) 0.0035(16) 0.0206(17)
Cl3 0.062(2) 0.046(2) 0.078(3) 0.011(2) 0.019(2) 0.0329(19)
Cl4 0.048(2) 0.087(3) 0.084(3) 0.043(3) 0.018(2) 0.038(2)
Cl5 0.086(3) 0.062(3) 0.094(3) 0.045(2) 0.056(3) 0.039(2)
Cl6 0.111(5) 0.094(5) 0.252(11) 0.080(6) 0.099(6) 0.066(4)
N1 0.034(6) 0.052(7) 0.039(6) -0.004(5) 0.009(5) 0.009(5)
N2 0.039(6) 0.023(5) 0.046(6) 0.015(5) 0.005(5) 0.005(5)
N3 0.079(9) 0.058(7) 0.057(8) 0.032(6) 0.034(7) 0.054(7)
N4 0.092(10) 0.073(9) 0.043(7) 0.026(7) 0.040(7) 0.056(8)
N5 0.032(6) 0.062(8) 0.074(9) 0.019(7) 0.030(6) 0.023(6)
N6 0.067(9) 0.048(7) 0.058(8) 0.027(6) -0.012(7) 0.024(7)
C1 0.035(7) 0.034(6) 0.030(6) 0.008(5) 0.009(5) 0.020(6)
C2 0.056(9) 0.056(9) 0.044(8) -0.015(7) 0.018(7) 0.025(8)
C4 0.032(6) 0.029(6) 0.029(6) 0.014(5) 0.002(5) 0.012(5)
C5 0.044(8) 0.033(7) 0.071(11) 0.037(8) -0.012(8) -0.004(6)
C7 0.040(7) 0.045(7) 0.043(7) 0.025(6) 0.018(6) 0.027(6)
C8 0.133(17) 0.105(14) 0.094(13) 0.076(12) 0.089(14) 0.106(14)
C10 0.036(7) 0.048(7) 0.028(6) 0.016(6) 0.012(5) 0.021(6)
C11 0.117(15) 0.100(13) 0.055(10) 0.052(10) 0.057(10) 0.089(13)
C13 0.034(7) 0.046(8) 0.043(7) 0.017(6) 0.014(6) 0.023(6)
C14 0.023(7) 0.061(10) 0.091(13) -0.009(9) 0.031(8) 0.006(7)
C16 0.039(7) 0.049(8) 0.032(7) 0.020(6) 0.010(6) 0.025(6)
C17 0.048(9) 0.065(11) 0.072(12) 0.037(10) -0.025(9) 0.012(8)
C19 0.086(14) 0.091(14) 0.097(15) 0.045(12) 0.069(13) 0.065(12)
C20 0.14(2) 0.23(3) 0.11(2) 0.03(2) 0.081(19) 0.14(3)
C21 0.053(9) 0.042(8) 0.043(8) 0.019(7) 0.010(7) 0.002(7)
C22 0.085(14) 0.071(13) 0.054(11) 0.005(10) 0.015(10) -0.047(11)
C23 0.103(14) 0.071(12) 0.085(14) 0.053(11) 0.026(12) 0.068(12)
C24 0.18(3) 0.119(19) 0.083(15) 0.061(15) 0.029(16) 0.11(2)
O1 0.031(4) 0.025(4) 0.030(4) 0.003(3) 0.011(4) 0.006(3)
O2 0.027(4) 0.032(4) 0.040(5) 0.005(4) 0.008(4) 0.011(4)
O3 0.031(4) 0.025(4) 0.036(5) 0.011(4) 0.006(4) 0.010(4)
O4 0.038(5) 0.027(4) 0.039(5) 0.015(4) 0.009(4) 0.013(4)
O5 0.034(4) 0.045(5) 0.028(4) 0.013(4) 0.010(4) 0.028(4)
O6 0.052(5) 0.048(5) 0.039(5) 0.018(4) 0.021(4) 0.036(5)
O7 0.046(5) 0.046(5) 0.031(4) 0.018(4) 0.023(4) 0.034(4)
O8 0.053(5) 0.049(5) 0.035(5) 0.020(4) 0.024(4) 0.037(5)
O9 0.025(4) 0.037(5) 0.039(5) 0.011(4) 0.016(4) 0.015(4)
O10 0.029(4) 0.044(5) 0.036(5) 0.007(4) 0.010(4) 0.018(4)
O11 0.034(4) 0.031(4) 0.029(4) 0.013(4) -0.001(4) 0.015(4)
O12 0.036(5) 0.032(4) 0.049(5) 0.020(4) 0.007(4) 0.014(4)
O19 0.066(7) 0.096(9) 0.070(8) 0.022(7) 0.043(7) 0.054(7)
O20 0.082(8) 0.086(8) 0.062(7) 0.032(6) 0.053(7) 0.061(7)
O21 0.039(5) 0.039(5) 0.029(5) 0.005(4) 0.001(4) 0.000(4)
O22 0.041(5) 0.037(5) 0.044(6) 0.016(4) 0.007(5) 0.000(4)
O23 0.081(8) 0.066(7) 0.049(6) 0.032(6) 0.018(6) 0.055(6)
O24 0.095(9) 0.056(7) 0.052(6) 0.024(5) -0.001(6) 0.047(7)
O30 0.025(4) 0.025(4) 0.029(4) 0.017(3) 0.012(3) 0.014(3)
O31 0.021(4) 0.028(4) 0.030(4) 0.016(3) 0.014(3) 0.011(3)
O32 0.027(4) 0.032(4) 0.033(4) 0.016(3) 0.014(3) 0.018(3)
O33 0.021(4) 0.024(4) 0.034(4) 0.017(3) 0.015(3) 0.011(3)
O34 0.027(4) 0.020(4) 0.033(4) 0.009(3) 0.012(3) 0.014(3)
O35 0.019(4) 0.022(4) 0.026(4) 0.005(3) 0.003(3) 0.011(3)
O36 0.025(4) 0.022(4) 0.033(4) 0.013(3) 0.014(3) 0.012(3)
O37 0.026(4) 0.022(4) 0.025(4) 0.006(3) 0.008(3) 0.012(3)
O38 0.021(4) 0.019(3) 0.023(4) 0.009(3) 0.005(3) 0.010(3)
O39 0.022(4) 0.022(4) 0.020(4) 0.005(3) 0.001(3) 0.010(3)
O40 0.026(4) 0.026(4) 0.025(4) 0.006(3) 0.004(3) 0.017(3)
O41 0.026(4) 0.021(4) 0.031(4) 0.011(3) 0.012(3) 0.012(3)
O42 0.039(5) 0.039(5) 0.036(5) 0.014(4) 0.019(4) 0.025(4)
O43 0.026(4) 0.025(4) 0.029(4) 0.008(3) 0.005(3) 0.011(3)
O44 0.038(5) 0.033(4) 0.026(4) 0.011(3) 0.002(4) 0.022(4)
O51 0.042(5) 0.028(4) 0.042(5) 0.001(4) 0.015(4) 0.014(4)
O52 0.058(6) 0.055(6) 0.055(6) 0.034(5) 0.034(5) 0.042(5)
O53 0.038(5) 0.032(4) 0.035(5) 0.015(4) 0.001(4) 0.014(4)
O54 0.031(5) 0.042(5) 0.050(6) 0.011(4) 0.013(4) 0.014(4)
O55 0.042(5) 0.031(4) 0.044(5) 0.019(4) 0.007(4) 0.018(4)
O56 0.059(6) 0.050(5) 0.033(5) 0.019(4) 0.023(4) 0.038(5)
O74 0.16(2) 0.27(4) 0.14(2) -0.02(2) -0.075(18) 0.04(2)
O75 0.098(14) 0.24(3) 0.25(3) 0.14(2) 0.079(17) 0.115(17)
O76 0.20(2) 0.088(13) 0.24(3) 0.031(15) 0.07(2) 0.100(15)
O77 0.064(7) 0.071(7) 0.073(8) 0.027(6) 0.034(6) 0.037(6)
O79 0.15(2) 0.26(3) 0.20(3) 0.09(2) 0.04(2) 0.11(2)
O80 0.19(2) 0.159(19) 0.23(3) 0.122(19) 0.15(2) 0.090(18)
O81 0.079(15) 0.037(11) 0.047(12) 0.011(9) 0.024(11) 0.021(11)
O82 0.17(2) 0.158(19) 0.117(16) 0.030(14) 0.020(15) 0.086(17)
O83 0.085(10) 0.104(11) 0.049(7) 0.026(7) 0.012(7) 0.023(8)
O86 0.100(10) 0.081(9) 0.061(8) 0.013(7) 0.041(8) 0.035(8)
O87 0.049(11) 0.034(9) 0.062(12) 0.022(9) 0.038(10) 0.018(9)
O88 0.102(12) 0.147(15) 0.169(17) 0.092(14) 0.068(12) 0.091(12)
O89 0.059(7) 0.053(6) 0.065(7) 0.019(5) 0.024(6) 0.027(5)
O90 0.076(8) 0.065(7) 0.035(5) 0.011(5) 0.008(5) 0.033(6)
O91 0.036(9) 0.014(7) 0.071(13) 0.010(8) 0.010(9) 0.018(7)
O92 0.097(10) 0.097(10) 0.045(7) 0.029(7) 0.016(7) 0.052(8)
O93 0.073(8) 0.078(9) 0.094(10) 0.028(7) 0.019(7) 0.048(7)
O121 0.079(8) 0.066(7) 0.055(7) 0.013(6) 0.016(6) 0.041(7)
O122 0.084(9) 0.079(8) 0.036(6) -0.002(6) -0.012(6) 0.044(7)
O123 0.055(7) 0.076(8) 0.050(6) 0.018(6) 0.006(5) 0.029(6)
O124 0.062(7) 0.074(8) 0.071(8) 0.024(7) 0.022(6) 0.024(6)
O131 0.117(13) 0.069(9) 0.149(15) 0.039(10) 0.077(12) 0.042(9)
O132 0.123(13) 0.097(11) 0.114(13) 0.020(10) 0.015(11) 0.077(11)
O133 0.158(15) 0.048(7) 0.107(12) 0.014(7) 0.036(11) 0.056(9)
O134 0.078(8) 0.070(8) 0.087(9) 0.013(7) 0.020(7) 0.051(7)
O141 0.107(12) 0.091(11) 0.160(16) 0.047(11) 0.040(12) 0.071(10)
O142 0.080(10) 0.159(16) 0.143(15) 0.037(13) 0.009(10) 0.092(12)
O143 0.072(9) 0.113(11) 0.103(11) 0.053(9) 0.043(8) 0.054(9)
O144 0.096(12) 0.169(17) 0.093(12) 0.064(12) 0.022(10) 0.075(12)
O151 0.105(13) 0.142(16) 0.21(2) 0.100(16) 0.092(14) 0.085(12)
O152 0.166(17) 0.131(15) 0.117(14) 0.064(12) 0.098(14) 0.082(14)
O153 0.098(10) 0.064(8) 0.116(12) 0.034(8) 0.062(9) 0.042(8)
O154 0.153(16) 0.120(14) 0.181(19) 0.104(14) 0.127(16) 0.063(13)
O162 0.11(2) 0.20(3) 0.77(11) 0.26(5) 0.10(4) 0.06(2)
O163 0.114(19) 0.14(2) 0.69(8) -0.10(3) -0.07(3) 0.098(18)
O164 0.43(6) 0.19(3) 0.51(6) 0.23(4) 0.38(6) 0.22(4)

loop_
_atom_type_symbol
_atom_type_description
_atom_type_scat_dispersion_real
_atom_type_scat_dispersion_imag
_atom_type_scat_source
C C 0.0033 0.0016 'International Tables Vol C Tables 4.2.6.8 and 6.1.1.4'
H H 0.0000 0.0000 'International Tables Vol C Tables 4.2.6.8 and 6.1.1.4'
N N 0.0061 0.0033 'International Tables Vol C Tables 4.2.6.8 and 6.1.1.4'
O O 0.0106 0.0060 'International Tables Vol C Tables 4.2.6.8 and 6.1.1.4'
Cu Cu 0.3201 1.2651 'International Tables Vol C Tables 4.2.6.8 and 6.1.1.4'
Tb Tb -0.1723 4.1537 'International Tables Vol C Tables 4.2.6.8 and 6.1.1.4'
Cl Cl 0.1484 0.1585 'International Tables Vol C Tables 4.2.6.8 and 6.1.1.4'

loop_
_geom_angle_atom_site_label_1
_geom_angle_atom_site_label_2
_geom_angle_atom_site_label_3
_geom_angle
_geom_angle_site_symmetry_1
_geom_angle_site_symmetry_3
_geom_angle_publ_flag
O39 Tb1 O36 67.8(2) . . ?
O39 Tb1 O51 138.4(3) . . ?
O36 Tb1 O51 137.1(3) . . ?
O39 Tb1 O33 66.8(2) . . ?
O36 Tb1 O33 100.0(2) . . ?
O51 Tb1 O33 75.0(3) . . ?
O39 Tb1 O42 120.5(3) . . ?
O36 Tb1 O42 130.1(3) . . ?
O51 Tb1 O42 72.8(3) . . ?
O33 Tb1 O42 129.3(3) . . ?
O39 Tb1 O52 138.4(3) . . ?
O36 Tb1 O52 74.2(3) . . ?
O51 Tb1 O52 82.0(3) . . ?
O33 Tb1 O52 138.2(3) . . ?
O42 Tb1 O52 73.3(3) . . ?
O39 Tb1 O32 103.5(2) . . ?
O36 Tb1 O32 66.0(2) . . ?
O51 Tb1 O32 73.6(3) . . ?
O33 Tb1 O32 65.7(2) . . ?
O42 Tb1 O32 136.0(3) . . ?
O52 Tb1 O32 74.6(3) . . ?
O39 Tb1 O9 73.1(2) . . ?
O36 Tb1 O9 74.0(3) . . ?
O51 Tb1 O9 136.8(3) . . ?
O33 Tb1 O9 138.4(2) . . ?
O42 Tb1 O9 64.3(3) . . ?
O52 Tb1 O9 81.0(3) . . ?
O32 Tb1 O9 137.4(3) . . ?
O39 Tb1 O7 74.1(2) . . ?
O36 Tb1 O7 140.7(3) . . ?
O51 Tb1 O7 79.5(3) . . ?
O33 Tb1 O7 72.5(2) . . ?
O42 Tb1 O7 64.0(3) . . ?
O52 Tb1 O7 136.7(3) . . ?
O32 Tb1 O7 134.6(3) . . ?
O9 Tb1 O7 86.4(3) . . ?
O39 Tb1 Cu5 33.96(17) . . ?
O36 Tb1 Cu5 34.01(17) . . ?
O51 Tb1 Cu5 155.6(2) . . ?
O33 Tb1 Cu5 84.50(18) . . ?
O42 Tb1 Cu5 131.4(2) . . ?
O52 Tb1 Cu5 105.9(2) . . ?
O32 Tb1 Cu5 86.09(18) . . ?
O9 Tb1 Cu5 67.60(18) . . ?
O7 Tb1 Cu5 107.03(19) . . ?
O39 Tb1 Cu4 33.12(17) . . ?
O36 Tb1 Cu4 85.42(17) . . ?
O51 Tb1 Cu4 106.5(2) . . ?
O33 Tb1 Cu4 33.90(17) . . ?
O42 Tb1 Cu4 130.0(2) . . ?
O52 Tb1 Cu4 156.5(2) . . ?
O32 Tb1 Cu4 86.55(17) . . ?
O9 Tb1 Cu4 104.88(19) . . ?
O7 Tb1 Cu4 66.83(17) . . ?
Cu5 Tb1 Cu4 57.90(3) . . ?
O39 Tb1 Cu3 85.63(17) . . ?
O36 Tb1 Cu3 32.80(17) . . ?
O51 Tb1 Cu3 105.6(2) . . ?
O33 Tb1 Cu3 82.66(17) . . ?
O42 Tb1 Cu3 143.5(2) . . ?
O52 Tb1 Cu3 70.5(2) . . ?
O32 Tb1 Cu3 33.26(18) . . ?
O9 Tb1 Cu3 105.51(19) . . ?
O7 Tb1 Cu3 152.54(18) . . ?
Cu5 Tb1 Cu3 57.94(3) . . ?
Cu4 Tb1 Cu3 86.04(3) . . ?
O31 Tb2 O43 120.5(3) . . ?
O31 Tb2 O40 67.8(2) . 2_565 ?
O43 Tb2 O40 129.9(3) . 2_565 ?
O31 Tb2 O53 138.3(3) . . ?
O43 Tb2 O53 72.2(3) . . ?
O40 Tb2 O53 138.1(3) 2_565 . ?
O31 Tb2 O34 66.6(2) . . ?
O43 Tb2 O34 128.7(3) . . ?
O40 Tb2 O34 100.8(3) 2_565 . ?
O53 Tb2 O34 75.1(3) . . ?
O31 Tb2 O54 138.8(3) . . ?
O43 Tb2 O54 73.7(3) . . ?
O40 Tb2 O54 74.2(3) 2_565 . ?
O53 Tb2 O54 81.8(3) . . ?
O34 Tb2 O54 138.0(3) . . ?
O31 Tb2 O38 102.9(2) . 2_565 ?
O43 Tb2 O38 136.6(2) . 2_565 ?
O40 Tb2 O38 66.1(2) 2_565 2_565 ?
O53 Tb2 O38 74.7(3) . 2_565 ?
O34 Tb2 O38 65.8(2) . 2_565 ?
O54 Tb2 O38 74.5(3) . 2_565 ?
O31 Tb2 O1 74.2(3) . . ?
O43 Tb2 O1 63.6(3) . . ?
O40 Tb2 O1 140.6(3) 2_565 . ?
O53 Tb2 O1 78.9(3) . . ?
O34 Tb2 O1 72.2(2) . . ?
O54 Tb2 O1 136.7(3) . . ?
O38 Tb2 O1 134.7(2) 2_565 . ?
O31 Tb2 O3 73.0(3) . . ?
O43 Tb2 O3 64.6(3) . . ?
O40 Tb2 O3 73.5(3) 2_565 . ?
O53 Tb2 O3 136.5(3) . . ?
O34 Tb2 O3 138.0(3) . . ?
O54 Tb2 O3 81.7(3) . . ?
O38 Tb2 O3 137.2(3) 2_565 . ?
O1 Tb2 O3 86.3(3) . . ?
O31 Tb2 Cu2 33.89(18) . . ?
O43 Tb2 Cu2 131.38(18) . . ?
O40 Tb2 Cu2 34.01(17) 2_565 . ?
O53 Tb2 Cu2 156.2(2) . . ?
O34 Tb2 Cu2 84.73(18) . . ?
O54 Tb2 Cu2 106.2(2) . . ?
O38 Tb2 Cu2 85.72(16) 2_565 . ?
O1 Tb2 Cu2 107.1(2) . . ?
O3 Tb2 Cu2 67.31(18) . . ?
O31 Tb2 Cu1 33.03(17) . . ?
O43 Tb2 Cu1 129.32(19) . . ?
O40 Tb2 Cu1 86.00(18) 2_565 . ?
O53 Tb2 Cu1 106.4(2) . . ?
O34 Tb2 Cu1 33.90(17) . . ?
O54 Tb2 Cu1 156.8(2) . . ?
O38 Tb2 Cu1 86.54(16) 2_565 . ?
O1 Tb2 Cu1 66.51(18) . . ?
O3 Tb2 Cu1 104.52(19) . . ?
Cu2 Tb2 Cu1 58.17(3) . . ?
O31 Tb2 Cu5 85.27(18) . 2_565 ?
O43 Tb2 Cu5 143.94(19) . 2_565 ?
O40 Tb2 Cu5 33.02(17) 2_565 2_565 ?
O53 Tb2 Cu5 106.5(2) . 2_565 ?
O34 Tb2 Cu5 83.01(17) . 2_565 ?
O54 Tb2 Cu5 70.5(2) . 2_565 ?
O38 Tb2 Cu5 33.13(16) 2_565 2_565 ?
O1 Tb2 Cu5 152.50(18) . 2_565 ?
O3 Tb2 Cu5 105.33(19) . 2_565 ?
Cu2 Tb2 Cu5 57.76(3) . 2_565 ?
Cu1 Tb2 Cu5 86.29(3) . 2_565 ?
O37 Tb3 O41 66.9(2) . 2_565 ?
O37 Tb3 O30 67.1(2) . . ?
O41 Tb3 O30 100.2(2) 2_565 . ?
O37 Tb3 O44 120.6(3) . . ?
O41 Tb3 O44 129.1(3) 2_565 . ?
O30 Tb3 O44 130.0(3) . . ?
O37 Tb3 O56 138.2(3) . . ?
O41 Tb3 O56 74.9(3) 2_565 . ?
O30 Tb3 O56 138.6(3) . . ?
O44 Tb3 O56 72.2(3) . . ?
O37 Tb3 O55 138.7(3) . . ?
O41 Tb3 O55 137.7(3) 2_565 . ?
O30 Tb3 O55 74.8(3) . . ?
O44 Tb3 O55 73.5(3) . . ?
O56 Tb3 O55 81.9(3) . . ?
O37 Tb3 O35 102.9(2) . . ?
O41 Tb3 O35 65.5(2) 2_565 . ?
O30 Tb3 O35 66.3(2) . . ?
O44 Tb3 O35 136.5(3) . . ?
O56 Tb3 O35 74.7(3) . . ?
O55 Tb3 O35 74.5(3) . . ?
O37 Tb3 O5 73.2(3) . . ?
O41 Tb3 O5 138.4(3) 2_565 . ?
O30 Tb3 O5 73.7(2) . . ?
O44 Tb3 O5 64.3(3) . . ?
O56 Tb3 O5 136.2(3) . . ?
O55 Tb3 O5 81.6(3) . . ?
O35 Tb3 O5 137.4(2) . . ?
O37 Tb3 O11 73.4(3) . . ?
O41 Tb3 O11 73.1(3) 2_565 . ?
O30 Tb3 O11 139.0(3) . . ?
O44 Tb3 O11 63.8(3) . . ?
O56 Tb3 O11 80.0(3) . . ?
O55 Tb3 O11 136.9(3) . . ?
O35 Tb3 O11 135.6(3) . . ?
O5 Tb3 O11 85.1(3) . . ?
O37 Tb3 Cu6 33.41(17) . . ?
O41 Tb3 Cu6 33.80(17) 2_565 . ?
O30 Tb3 Cu6 85.67(16) . . ?
O44 Tb3 Cu6 129.43(19) . . ?
O56 Tb3 Cu6 106.0(2) . . ?
O55 Tb3 Cu6 156.9(2) . . ?
O35 Tb3 Cu6 86.46(17) . . ?
O5 Tb3 Cu6 105.00(19) . . ?
O11 Tb3 Cu6 66.15(17) . . ?
O37 Tb3 Cu3 33.41(17) . . ?
O41 Tb3 Cu3 84.58(18) 2_565 . ?
O30 Tb3 Cu3 33.84(17) . . ?
O44 Tb3 Cu3 131.2(2) . . ?
O56 Tb3 Cu3 156.3(2) . . ?
O55 Tb3 Cu3 106.6(2) . . ?
O35 Tb3 Cu3 86.04(17) . . ?
O5 Tb3 Cu3 67.48(18) . . ?
O11 Tb3 Cu3 105.63(19) . . ?
Cu6 Tb3 Cu3 58.19(3) . . ?
O37 Tb3 Cu2 84.74(18) . . ?
O41 Tb3 Cu2 82.54(18) 2_565 . ?
O30 Tb3 Cu2 32.88(17) . . ?
O44 Tb3 Cu2 144.10(19) . . ?
O56 Tb3 Cu2 107.0(2) . . ?
O55 Tb3 Cu2 70.9(2) . . ?
O35 Tb3 Cu2 33.43(17) . . ?
O5 Tb3 Cu2 105.29(18) . . ?
O11 Tb3 Cu2 152.05(18) . . ?
Cu6 Tb3 Cu2 86.00(3) . . ?
Cu3 Tb3 Cu2 57.68(3) . . ?
O31 Cu1 O33 176.9(3) . . ?
O31 Cu1 O34 84.9(3) . . ?
O33 Cu1 O34 94.4(3) . . ?
O31 Cu1 O32 96.3(3) . . ?
O33 Cu1 O32 84.2(3) . . ?
O34 Cu1 O32 178.1(3) . . ?
O31 Cu1 O2 89.7(3) . . ?
O33 Cu1 O2 93.3(3) . . ?
O34 Cu1 O2 88.7(3) . . ?
O32 Cu1 O2 92.8(3) . . ?
O31 Cu1 Tb2 42.2(2) . . ?
O33 Cu1 Tb2 137.4(2) . . ?
O34 Cu1 Tb2 43.1(2) . . ?
O32 Cu1 Tb2 138.3(2) . . ?
O2 Cu1 Tb2 84.3(2) . . ?
O31 Cu1 Tb1 138.9(2) . . ?
O33 Cu1 Tb1 41.8(2) . . ?
O34 Cu1 Tb1 136.2(2) . . ?
O32 Cu1 Tb1 42.5(2) . . ?
O2 Cu1 Tb1 91.9(2) . . ?
Tb2 Cu1 Tb1 176.16(4) . . ?
O30 Cu2 O40 179.0(3) . 2_565 ?
O30 Cu2 O31 93.4(3) . . ?
O40 Cu2 O31 85.8(3) 2_565 . ?
O30 Cu2 O35 85.1(3) . . ?
O40 Cu2 O35 95.7(3) 2_565 . ?
O31 Cu2 O35 178.5(3) . . ?
O30 Cu2 O4 91.8(3) . . ?
O40 Cu2 O4 88.7(3) 2_565 . ?
O31 Cu2 O4 87.7(3) . . ?
O35 Cu2 O4 92.0(3) . . ?
O30 Cu2 O111 102.7(8) . 2_565 ?
O40 Cu2 O111 76.9(8) 2_565 2_565 ?
O31 Cu2 O111 99.3(8) . 2_565 ?
O35 Cu2 O111 81.4(8) . 2_565 ?
O4 Cu2 O111 163.3(8) . 2_565 ?
O30 Cu2 O112 76.9(8) . . ?
O40 Cu2 O112 102.4(8) 2_565 . ?
O31 Cu2 O112 78.8(8) . . ?
O35 Cu2 O112 101.1(8) . . ?
O4 Cu2 O112 161.8(8) . . ?
O111 Cu2 O112 34.2(9) 2_565 . ?
O30 Cu2 Tb2 136.0(2) . . ?
O40 Cu2 Tb2 43.3(2) 2_565 . ?
O31 Cu2 Tb2 42.7(2) . . ?
O35 Cu2 Tb2 138.7(2) . . ?
O4 Cu2 Tb2 84.3(2) . . ?
O111 Cu2 Tb2 90.6(7) 2_565 . ?
O112 Cu2 Tb2 93.9(7) . . ?
O30 Cu2 Tb3 41.8(2) . . ?
O40 Cu2 Tb3 139.0(2) 2_565 . ?
O31 Cu2 Tb3 135.2(2) . . ?
O35 Cu2 Tb3 43.2(2) . . ?
O4 Cu2 Tb3 91.6(2) . . ?
O111 Cu2 Tb3 93.9(7) 2_565 . ?
O112 Cu2 Tb3 89.4(7) . . ?
Tb2 Cu2 Tb3 175.38(4) . . ?
O37 Cu3 O36 94.2(3) . . ?
O37 Cu3 O30 84.8(3) . . ?
O36 Cu3 O30 178.4(3) . . ?
O37 Cu3 O32 178.2(3) . . ?
O36 Cu3 O32 84.1(3) . . ?
O30 Cu3 O32 96.9(3) . . ?
O37 Cu3 O112 98.7(8) . . ?
O36 Cu3 O112 101.9(8) . . ?
O30 Cu3 O112 77.1(8) . . ?
O32 Cu3 O112 82.2(8) . . ?
O37 Cu3 O6 87.1(3) . . ?
O36 Cu3 O6 93.0(3) . . ?
O30 Cu3 O6 88.2(3) . . ?
O32 Cu3 O6 92.5(3) . . ?
O112 Cu3 O6 163.6(8) . . ?
O37 Cu3 Tb3 42.1(2) . . ?
O36 Cu3 Tb3 136.2(2) . . ?
O30 Cu3 Tb3 42.9(2) . . ?
O32 Cu3 Tb3 139.6(2) . . ?
O112 Cu3 Tb3 90.6(8) . . ?
O6 Cu3 Tb3 83.4(2) . . ?
O37 Cu3 Tb1 135.6(2) . . ?
O36 Cu3 Tb1 41.4(2) . . ?
O30 Cu3 Tb1 139.6(2) . . ?
O32 Cu3 Tb1 42.7(2) . . ?
O112 Cu3 Tb1 93.9(8) . . ?
O6 Cu3 Tb1 92.5(2) . . ?
Tb3 Cu3 Tb1 175.26(4) . . ?
O39 Cu4 O41 177.1(3) . . ?
O39 Cu4 O35 96.0(3) . 2_565 ?
O41 Cu4 O35 84.1(3) . 2_565 ?
O39 Cu4 O33 85.1(3) . . ?
O41 Cu4 O33 94.7(3) . . ?
O35 Cu4 O33 178.0(3) 2_565 . ?
O39 Cu4 O8 89.0(3) . . ?
O41 Cu4 O8 93.9(3) . . ?
O35 Cu4 O8 93.1(3) 2_565 . ?
O33 Cu4 O8 88.6(3) . . ?
O39 Cu4 Tb1 42.3(2) . . ?
O41 Cu4 Tb1 137.8(2) . . ?
O35 Cu4 Tb1 138.1(2) 2_565 . ?
O33 Cu4 Tb1 43.2(2) . . ?
O8 Cu4 Tb1 84.1(2) . . ?
O39 Cu4 Tb3 138.9(2) . 2_565 ?
O41 Cu4 Tb3 41.3(2) . 2_565 ?
O35 Cu4 Tb3 42.9(2) 2_565 2_565 ?
O33 Cu4 Tb3 136.0(2) . 2_565 ?
O8 Cu4 Tb3 92.2(2) . 2_565 ?
Tb1 Cu4 Tb3 176.19(4) . 2_565 ?
O38 Cu5 O40 84.9(3) . . ?
O38 Cu5 O39 178.3(3) . . ?
O40 Cu5 O39 93.6(3) . . ?
O38 Cu5 O36 96.3(3) . . ?
O40 Cu5 O36 178.3(3) . . ?
O39 Cu5 O36 85.3(3) . . ?
O38 Cu5 O10 91.6(3) . . ?
O40 Cu5 O10 92.8(3) . . ?
O39 Cu5 O10 87.9(3) . . ?
O36 Cu5 O10 88.4(3) . . ?
O38 Cu5 O111 100.8(8) . . ?
O40 Cu5 O111 77.1(8) . . ?
O39 Cu5 O111 79.3(8) . . ?
O36 Cu5 O111 101.5(8) . . ?
O10 Cu5 O111 163.1(8) . . ?
O38 Cu5 Tb1 138.8(2) . . ?
O40 Cu5 Tb1 136.2(2) . . ?
O39 Cu5 Tb1 42.8(2) . . ?
O36 Cu5 Tb1 42.8(2) . . ?
O10 Cu5 Tb1 84.1(2) . . ?
O111 Cu5 Tb1 93.8(8) . . ?
O38 Cu5 Tb2 43.0(2) . 2_565 ?
O40 Cu5 Tb2 41.9(2) . 2_565 ?
O39 Cu5 Tb2 135.4(2) . 2_565 ?
O36 Cu5 Tb2 139.3(2) . 2_565 ?
O10 Cu5 Tb2 91.9(2) . 2_565 ?
O111 Cu5 Tb2 89.4(8) . 2_565 ?
Tb1 Cu5 Tb2 175.56(4) . 2_565 ?
O34 Cu6 O37 176.6(3) 2_565 . ?
O34 Cu6 O41 94.8(3) 2_565 2_565 ?
O37 Cu6 O41 84.4(3) . 2_565 ?
O34 Cu6 O38 84.6(3) 2_565 . ?
O37 Cu6 O38 96.0(3) . . ?
O41 Cu6 O38 177.8(3) 2_565 . ?
O34 Cu6 O12 93.5(3) 2_565 . ?
O37 Cu6 O12 89.9(3) . . ?
O41 Cu6 O12 89.7(3) 2_565 . ?
O38 Cu6 O12 92.4(3) . . ?
O34 Cu6 Tb3 137.5(2) 2_565 . ?
O37 Cu6 Tb3 42.1(2) . . ?
O41 Cu6 Tb3 42.8(2) 2_565 . ?
O38 Cu6 Tb3 137.9(2) . . ?
O12 Cu6 Tb3 84.7(2) . . ?
O34 Cu6 Tb2 41.8(2) 2_565 2_565 ?
O37 Cu6 Tb2 139.0(2) . 2_565 ?
O41 Cu6 Tb2 136.6(2) 2_565 2_565 ?
O38 Cu6 Tb2 43.0(2) . 2_565 ?
O12 Cu6 Tb2 91.5(2) . 2_565 ?
Tb3 Cu6 Tb2 176.12(4) . 2_565 ?
O19 Cu7 O9 175.6(5) . . ?
O19 Cu7 O42 93.9(5) . . ?
O9 Cu7 O42 84.5(3) . . ?
O19 Cu7 N5 96.9(5) . . ?
O9 Cu7 N5 84.6(4) . . ?
O42 Cu7 N5 169.1(4) . . ?
O19 Cu7 Cu8 78.9(4) . . ?
O9 Cu7 Cu8 97.4(2) . . ?
O42 Cu7 Cu8 39.6(2) . . ?
N5 Cu7 Cu8 142.3(4) . . ?
O19 Cu7 Tb1 134.9(4) . . ?
O9 Cu7 Tb1 43.6(2) . . ?
O42 Cu7 Tb1 41.0(2) . . ?
N5 Cu7 Tb1 128.2(4) . . ?
Cu8 Cu7 Tb1 65.05(4) . . ?
O42 Cu8 O20 94.4(4) . . ?
O42 Cu8 O7 84.0(3) . . ?
O20 Cu8 O7 172.7(5) . . ?
O42 Cu8 N4 167.7(4) . . ?
O20 Cu8 N4 97.9(5) . . ?
O7 Cu8 N4 83.8(4) . . ?
O42 Cu8 Cu7 39.9(3) . . ?
O20 Cu8 Cu7 78.9(4) . . ?
O7 Cu8 Cu7 95.5(3) . . ?
N4 Cu8 Cu7 144.1(4) . . ?
O22 Cu9 O3 175.8(4) . . ?
O22 Cu9 O43 94.5(4) . . ?
O3 Cu9 O43 84.7(3) . . ?
O22 Cu9 N2 96.8(4) . . ?
O3 Cu9 N2 84.0(4) . . ?
O43 Cu9 N2 168.7(4) . . ?
O22 Cu9 Cu10 78.3(3) . . ?
O3 Cu9 Cu10 98.5(3) . . ?
O43 Cu9 Cu10 39.5(2) . . ?
N2 Cu9 Cu10 143.9(4) . . ?
O22 Cu9 Tb2 135.2(3) . . ?
O3 Cu9 Tb2 44.1(2) . . ?
O43 Cu9 Tb2 40.7(2) . . ?
N2 Cu9 Tb2 128.0(3) . . ?
Cu10 Cu9 Tb2 65.35(4) . . ?
O43 Cu10 O21 95.1(4) . . ?
O43 Cu10 N1 167.7(4) . . ?
O21 Cu10 N1 97.1(4) . . ?
O43 Cu10 O1 83.1(3) . . ?
O21 Cu10 O1 172.0(4) . . ?
N1 Cu10 O1 84.6(4) . . ?
O43 Cu10 Cu9 40.1(2) . . ?
O21 Cu10 Cu9 79.1(3) . . ?
N1 Cu10 Cu9 142.7(4) . . ?
O1 Cu10 Cu9 94.7(2) . . ?
O23 Cu11 O44 94.7(4) . . ?
O23 Cu11 O5 174.0(4) . . ?
O44 Cu11 O5 84.3(3) . . ?
O23 Cu11 N3 96.8(5) . . ?
O44 Cu11 N3 168.4(4) . . ?
O5 Cu11 N3 84.2(4) . . ?
O23 Cu11 Cu12 78.6(3) . . ?
O44 Cu11 Cu12 40.0(2) . . ?
O5 Cu11 Cu12 97.0(2) . . ?
N3 Cu11 Cu12 142.7(4) . . ?
O23 Cu11 Tb3 135.4(3) . . ?
O44 Cu11 Tb3 40.7(2) . . ?
O5 Cu11 Tb3 43.8(2) . . ?
N3 Cu11 Tb3 127.8(3) . . ?
Cu12 Cu11 Tb3 65.22(4) . . ?
O24 Cu12 O44 95.1(4) . . ?
O24 Cu12 O11 172.8(5) . . ?
O44 Cu12 O11 83.9(3) . . ?
O24 Cu12 N6 95.9(5) . . ?
O44 Cu12 N6 168.4(4) . . ?
O11 Cu12 N6 84.8(4) . . ?
O24 Cu12 Cu11 79.5(3) . . ?
O44 Cu12 Cu11 39.9(2) . . ?
O11 Cu12 Cu11 95.3(2) . . ?
N6 Cu12 Cu11 139.6(5) . . ?
O112 Cl1 O112 180.000(2) . 2_565 ?
O112 Cl1 O111 112.3(16) . . ?
O112 Cl1 O111 67.7(16) 2_565 . ?
O112 Cl1 O111 67.7(16) . 2_565 ?
O112 Cl1 O111 112.3(16) 2_565 2_565 ?
O111 Cl1 O111 180(2) . 2_565 ?
O121 Cl2 O122 111.1(8) . . ?
O121 Cl2 O123 109.2(7) . . ?
O122 Cl2 O123 110.2(8) . . ?
O121 Cl2 O124 108.5(8) . . ?
O122 Cl2 O124 109.8(8) . . ?
O123 Cl2 O124 107.9(8) . . ?
O133 Cl3 O132 113.0(10) . . ?
O133 Cl3 O131 111.5(10) . . ?
O132 Cl3 O131 104.5(11) . . ?
O133 Cl3 O134 112.3(10) . . ?
O132 Cl3 O134 108.0(9) . . ?
O131 Cl3 O134 107.1(10) . . ?
O142 Cl4 O144 117.7(12) . . ?
O142 Cl4 O141 110.1(11) . . ?
O144 Cl4 O141 103.5(11) . . ?
O142 Cl4 O143 111.0(11) . . ?
O144 Cl4 O143 108.2(10) . . ?
O141 Cl4 O143 105.4(10) . . ?
O154 Cl5 O152 115.2(13) . . ?
O154 Cl5 O153 113.1(11) . . ?
O152 Cl5 O153 107.6(10) . . ?
O154 Cl5 O151 112.7(12) . . ?
O152 Cl5 O151 102.2(12) . . ?
O153 Cl5 O151 105.0(11) . . ?
O162 Cl6 O163 114(2) . . ?
O162 Cl6 O161 88(3) . . ?
O163 Cl6 O161 118(4) . . ?
O162 Cl6 O164 132(3) . . ?
O163 Cl6 O164 113(2) . . ?
O161 Cl6 O164 78(3) . . ?
C2 N1 Cu10 108.7(8) . . ?
C5 N2 Cu9 111.1(8) . . ?
C8 N3 Cu11 110.6(8) . . ?
C11 N4 Cu8 110.8(9) . . ?
C14 N5 Cu7 110.6(8) . . ?
C17 N6 Cu12 110.3(9) . . ?
O2 C1 O1 125.0(11) . . ?
O2 C1 C2 119.7(12) . . ?
O1 C1 C2 115.4(11) . . ?
C31 C2 C3 66(2) . . ?
C31 C2 N1 122(2) . . ?
C3 C2 N1 117.9(19) . . ?
C31 C2 C1 115(2) . . ?
C3 C2 C1 115.4(19) . . ?
N1 C2 C1 112.6(11) . . ?
C2 C3 C31 56(2) . . ?
O4 C4 O3 124.1(10) . . ?
O4 C4 C5 119.9(10) . . ?
O3 C4 C5 116.0(10) . . ?
C6 C5 N2 123.6(17) . . ?
C6 C5 C32 47(2) . . ?
N2 C5 C32 124(2) . . ?
C6 C5 C4 119.4(18) . . ?
N2 C5 C4 112.0(11) . . ?
C32 C5 C4 116(2) . . ?
C32 C6 C5 72(3) . . ?
O6 C7 O5 123.4(11) . . ?
O6 C7 C8 119.1(12) . . ?
O5 C7 C8 117.5(11) . . ?
C9 C8 C35 50(2) . . ?
C9 C8 N3 119.9(19) . . ?
C35 C8 N3 124(2) . . ?
C9 C8 C7 124(2) . . ?
C35 C8 C7 115(2) . . ?
N3 C8 C7 111.1(12) . . ?
C35 C9 C8 69(3) . . ?
O8 C10 O7 124.2(11) . . ?
O8 C10 C11 118.7(12) . . ?
O7 C10 C11 117.1(11) . . ?
C33 C11 C12 63(2) . . ?
C33 C11 N4 120(2) . . ?
C12 C11 N4 117(2) . . ?
C33 C11 C10 120(2) . . ?
C12 C11 C10 117(2) . . ?
N4 C11 C10 110.8(12) . . ?
C11 C12 C33 58(2) . . ?
O10 C13 O9 124.0(11) . . ?
O10 C13 C14 120.4(12) . . ?
O9 C13 C14 115.6(12) . . ?
C15 C14 N5 121.8(18) . . ?
C15 C14 C34 49(2) . . ?
N5 C14 C34 122(2) . . ?
C15 C14 C13 122.2(19) . . ?
N5 C14 C13 112.7(12) . . ?
C34 C14 C13 114(2) . . ?
C34 C15 C14 70(3) . . ?
O12 C16 O11 123.1(11) . . ?
O12 C16 C17 119.0(12) . . ?
O11 C16 C17 117.9(12) . . ?
C36 C17 C18 70(3) . . ?
C36 C17 N6 121(3) . . ?
C18 C17 N6 115(2) . . ?
C36 C17 C16 118(3) . . ?
C18 C17 C16 116(2) . . ?
N6 C17 C16 110.9(12) . . ?
C17 C18 C36 53(3) . . ?
O19 C19 O20 126.1(15) . . ?
O19 C19 C20 119.1(19) . . ?
O20 C19 C20 115(2) . . ?
O21 C21 O22 125.5(13) . . ?
O21 C21 C22 117.4(14) . . ?
O22 C21 C22 117.0(13) . . ?
O23 C23 O24 125.7(13) . . ?
O23 C23 C24 117.7(17) . . ?
O24 C23 C24 116.6(18) . . ?
C2 C31 C3 57(2) . . ?
C6 C32 C5 61(3) . . ?
C11 C33 C12 59(2) . . ?
C15 C34 C14 61(3) . . ?
C9 C35 C8 61(3) . . ?
C17 C36 C18 57(3) . . ?
C1 O1 Cu10 115.8(7) . . ?
C1 O1 Tb2 140.3(7) . . ?
Cu10 O1 Tb2 103.7(3) . . ?
C1 O2 Cu1 123.8(8) . . ?
C4 O3 Cu9 115.6(7) . . ?
C4 O3 Tb2 141.0(7) . . ?
Cu9 O3 Tb2 103.3(3) . . ?
C4 O4 Cu2 123.3(7) . . ?
C7 O5 Cu11 115.1(7) . . ?
C7 O5 Tb3 141.3(7) . . ?
Cu11 O5 Tb3 103.5(3) . . ?
C7 O6 Cu3 124.4(8) . . ?
C10 O7 Cu8 115.4(7) . . ?
C10 O7 Tb1 140.7(7) . . ?
Cu8 O7 Tb1 103.8(3) . . ?
C10 O8 Cu4 124.0(8) . . ?
C13 O9 Cu7 115.8(7) . . ?
C13 O9 Tb1 140.2(7) . . ?
Cu7 O9 Tb1 104.0(3) . . ?
C13 O10 Cu5 124.2(8) . . ?
C16 O11 Cu12 115.4(7) . . ?
C16 O11 Tb3 141.0(7) . . ?
Cu12 O11 Tb3 103.6(3) . . ?
C16 O12 Cu6 125.0(8) . . ?
C19 O19 Cu7 128.8(11) . . ?
C19 O20 Cu8 127.3(11) . . ?
C21 O21 Cu10 127.1(9) . . ?
C21 O22 Cu9 129.9(9) . . ?
C23 O23 Cu11 129.4(10) . . ?
C23 O24 Cu12 126.8(11) . . ?
Cu2 O30 Cu3 116.4(3) . . ?
Cu2 O30 Tb3 105.3(3) . . ?
Cu3 O30 Tb3 103.2(3) . . ?
Cu1 O31 Cu2 117.5(4) . . ?
Cu1 O31 Tb2 104.8(3) . . ?
Cu2 O31 Tb2 103.4(3) . . ?
Cu3 O32 Cu1 112.9(4) . . ?
Cu3 O32 Tb1 104.0(3) . . ?
Cu1 O32 Tb1 104.3(3) . . ?
Cu1 O33 Cu4 120.0(4) . . ?
Cu1 O33 Tb1 105.7(3) . . ?
Cu4 O33 Tb1 102.9(3) . . ?
Cu6 O34 Cu1 120.0(4) 2_565 . ?
Cu6 O34 Tb2 105.7(3) 2_565 . ?
Cu1 O34 Tb2 103.0(3) . . ?
Cu4 O35 Cu2 113.6(4) 2_565 . ?
Cu4 O35 Tb3 104.0(3) 2_565 . ?
Cu2 O35 Tb3 103.3(3) . . ?
Cu3 O36 Cu5 116.8(4) . . ?
Cu3 O36 Tb1 105.8(3) . . ?
Cu5 O36 Tb1 103.2(3) . . ?
Cu3 O37 Cu6 117.5(4) . . ?
Cu3 O37 Tb3 104.5(3) . . ?
Cu6 O37 Tb3 104.5(3) . . ?
Cu5 O38 Cu6 114.2(3) . . ?
Cu5 O38 Tb2 103.9(3) . 2_565 ?
Cu6 O38 Tb2 103.6(3) . 2_565 ?
Cu4 O39 Cu5 116.5(4) . . ?
Cu4 O39 Tb1 104.6(3) . . ?
Cu5 O39 Tb1 103.3(3) . . ?
Cu5 O40 Cu2 116.2(4) . 2_565 ?
Cu5 O40 Tb2 105.1(3) . 2_565 ?
Cu2 O40 Tb2 102.7(3) 2_565 2_565 ?
Cu4 O41 Cu6 120.1(4) . 2_565 ?
Cu4 O41 Tb3 106.3(3) . 2_565 ?
Cu6 O41 Tb3 103.4(3) 2_565 2_565 ?
Cu8 O42 Cu7 100.4(4) . . ?
Cu8 O42 Tb1 107.7(3) . . ?
Cu7 O42 Tb1 107.0(3) . . ?
Cu10 O43 Cu9 100.4(3) . . ?
Cu10 O43 Tb2 109.0(3) . . ?
Cu9 O43 Tb2 107.2(3) . . ?
Cu12 O44 Cu11 100.1(4) . . ?
Cu12 O44 Tb3 108.1(3) . . ?
Cu11 O44 Tb3 107.6(3) . . ?
Cl1 O111 O112 55.6(19) . 2_565 ?
Cl1 O111 Cu5 130(2) . . ?
O112 O111 Cu5 140(2) 2_565 . ?
Cl1 O111 Cu2 129(2) . 2_565 ?
O112 O111 Cu2 73(2) 2_565 2_565 ?
Cu5 O111 Cu2 88.9(10) . 2_565 ?
Cl1 O112 O111 56.7(19) . 2_565 ?
Cl1 O112 Cu3 131(2) . . ?
O111 O112 Cu3 141(2) 2_565 . ?
Cl1 O112 Cu2 129(2) . . ?
O111 O112 Cu2 72(2) 2_565 . ?
Cu3 O112 Cu2 88.4(11) . . ?
Cl6 O161 O164 50(2) . . ?
Cl6 O164 O161 52(2) . . ?

loop_
_geom_bond_atom_site_label_1
_geom_bond_atom_site_label_2
_geom_bond_distance
_geom_bond_site_symmetry_2
_geom_bond_publ_flag
Tb1 O39 2.400(7) . ?
Tb1 O36 2.400(8) . ?
Tb1 O51 2.415(8) . ?
Tb1 O33 2.424(7) . ?
Tb1 O42 2.429(8) . ?
Tb1 O52 2.428(9) . ?
Tb1 O32 2.441(7) . ?
Tb1 O9 2.517(8) . ?
Tb1 O7 2.521(8) . ?
Tb1 Cu5 3.4402(13) . ?
Tb1 Cu4 3.4518(13) . ?
Tb1 Cu3 3.4922(14) . ?
Tb2 O31 2.398(7) . ?
Tb2 O43 2.411(7) . ?
Tb2 O40 2.416(7) 2_565 ?
Tb2 O53 2.418(8) . ?
Tb2 O34 2.421(7) . ?
Tb2 O54 2.439(9) . ?
Tb2 O38 2.455(7) 2_565 ?
Tb2 O1 2.520(8) . ?
Tb2 O3 2.525(8) . ?
Tb2 Cu2 3.4388(13) . ?
Tb2 Cu1 3.4524(13) . ?
Tb2 Cu5 3.4944(13) 2_565 ?
Tb3 O37 2.387(7) . ?
Tb3 O41 2.409(7) 2_565 ?
Tb3 O30 2.413(7) . ?
Tb3 O44 2.418(7) . ?
Tb3 O56 2.429(8) . ?
Tb3 O55 2.441(8) . ?
Tb3 O35 2.457(7) . ?
Tb3 O5 2.515(8) . ?
Tb3 O11 2.525(8) . ?
Tb3 Cu6 3.4489(13) . ?
Tb3 Cu3 3.4487(13) . ?
Tb3 Cu2 3.4895(13) . ?
Cu1 O31 1.946(7) . ?
Cu1 O33 1.954(7) . ?
Cu1 O34 1.976(7) . ?
Cu1 O32 1.978(7) . ?
Cu1 O2 2.338(8) . ?
Cu2 O30 1.964(7) . ?
Cu2 O40 1.972(7) 2_565 ?
Cu2 O31 1.971(8) . ?
Cu2 O35 1.976(7) . ?
Cu2 O4 2.378(8) . ?
Cu2 O111 2.40(3) 2_565 ?
Cu2 O112 2.41(3) . ?
Cu3 O37 1.962(7) . ?
Cu3 O36 1.966(7) . ?
Cu3 O30 1.973(7) . ?
Cu3 O32 1.974(8) . ?
Cu3 O112 2.39(3) . ?
Cu3 O6 2.383(9) . ?
Cu4 O39 1.949(7) . ?
Cu4 O41 1.957(7) . ?
Cu4 O35 1.974(7) 2_565 ?
Cu4 O33 1.975(7) . ?
Cu4 O8 2.345(8) . ?
Cu4 Tb3 3.5034(13) 2_565 ?
Cu5 O38 1.967(7) . ?
Cu5 O40 1.972(7) . ?
Cu5 O39 1.974(7) . ?
Cu5 O36 1.976(7) . ?
Cu5 O10 2.369(8) . ?
Cu5 O111 2.39(3) . ?
Cu5 Tb2 3.4944(13) 2_565 ?
Cu6 O34 1.954(7) 2_565 ?
Cu6 O37 1.962(7) . ?
Cu6 O41 1.972(7) 2_565 ?
Cu6 O38 1.982(7) . ?
Cu6 O12 2.296(9) . ?
Cu6 Tb2 3.4990(13) 2_565 ?
Cu7 O19 1.929(11) . ?
Cu7 O9 1.954(8) . ?
Cu7 O42 1.961(9) . ?
Cu7 N5 1.975(12) . ?
Cu7 Cu8 3.006(3) . ?
Cu8 O42 1.950(9) . ?
Cu8 O20 1.953(10) . ?
Cu8 O7 1.968(8) . ?
Cu8 N4 1.996(13) . ?
Cu9 O22 1.922(9) . ?
Cu9 O3 1.955(8) . ?
Cu9 O43 1.962(8) . ?
Cu9 N2 1.973(11) . ?
Cu9 Cu10 2.997(2) . ?
Cu10 O43 1.939(8) . ?
Cu10 O21 1.964(9) . ?
Cu10 N1 1.980(12) . ?
Cu10 O1 1.979(8) . ?
Cu11 O23 1.921(10) . ?
Cu11 O44 1.948(8) . ?
Cu11 O5 1.964(8) . ?
Cu11 N3 1.970(12) . ?
Cu11 Cu12 2.987(2) . ?
Cu12 O24 1.940(10) . ?
Cu12 O44 1.949(8) . ?
Cu12 O11 1.962(8) . ?
Cu12 N6 1.987(13) . ?
Cl1 O112 1.26(3) . ?
Cl1 O112 1.26(3) 2_565 ?
Cl1 O111 1.28(3) . ?
Cl1 O111 1.28(3) 2_565 ?
Cl2 O121 1.421(12) . ?
Cl2 O122 1.426(11) . ?
Cl2 O123 1.442(12) . ?
Cl2 O124 1.435(13) . ?
Cl3 O133 1.358(13) . ?
Cl3 O132 1.437(18) . ?
Cl3 O131 1.450(16) . ?
Cl3 O134 1.457(13) . ?
Cl4 O142 1.359(13) . ?
Cl4 O144 1.425(17) . ?
Cl4 O141 1.466(16) . ?
Cl4 O143 1.472(14) . ?
Cl5 O154 1.322(14) . ?
Cl5 O152 1.443(18) . ?
Cl5 O153 1.443(13) . ?
Cl5 O151 1.472(17) . ?
Cl6 O162 1.25(3) . ?
Cl6 O163 1.24(2) . ?
Cl6 O161 1.37(6) . ?
Cl6 O164 1.32(3) . ?
N1 C2 1.492(19) . ?
N2 C5 1.432(17) . ?
N3 C8 1.473(19) . ?
N4 C11 1.463(19) . ?
N5 C14 1.46(2) . ?
N6 C17 1.49(2) . ?
C1 O2 1.208(14) . ?
C1 O1 1.292(14) . ?
C1 C2 1.524(17) . ?
C2 C31 1.42(5) . ?
C2 C3 1.43(4) . ?
C3 C31 1.56(6) . ?
C4 O4 1.237(14) . ?
C4 O3 1.285(14) . ?
C4 C5 1.522(16) . ?
C5 C6 1.35(3) . ?
C5 C32 1.48(5) . ?
C6 C32 1.14(5) . ?
C7 O6 1.229(15) . ?
C7 O5 1.283(15) . ?
C7 C8 1.500(19) . ?
C8 C9 1.34(4) . ?
C8 C35 1.44(4) . ?
C9 C35 1.18(5) . ?
C10 O8 1.226(15) . ?
C10 O7 1.287(15) . ?
C10 C11 1.530(18) . ?
C11 C33 1.38(5) . ?
C11 C12 1.40(4) . ?
C12 C33 1.46(5) . ?
C13 O10 1.227(15) . ?
C13 O9 1.306(15) . ?
C13 C14 1.510(17) . ?
C14 C15 1.37(4) . ?
C14 C34 1.47(5) . ?
C15 C34 1.18(5) . ?
C16 O12 1.231(15) . ?
C16 O11 1.291(15) . ?
C16 C17 1.511(18) . ?
C17 C36 1.31(6) . ?
C17 C18 1.38(5) . ?
C18 C36 1.56(7) . ?
C19 O19 1.26(2) . ?
C19 O20 1.27(2) . ?
C19 C20 1.55(2) . ?
C21 O21 1.252(17) . ?
C21 O22 1.267(17) . ?
C21 C22 1.51(2) . ?
C23 O23 1.26(2) . ?
C23 O24 1.28(2) . ?
C23 C24 1.54(2) . ?
O34 Cu6 1.954(7) 2_565 ?
O35 Cu4 1.974(7) 2_565 ?
O38 Tb2 2.455(7) 2_565 ?
O40 Cu2 1.972(7) 2_565 ?
O40 Tb2 2.416(7) 2_565 ?
O41 Cu6 1.972(7) 2_565 ?
O41 Tb3 2.409(7) 2_565 ?
O71 O71 0.90(6) 2_575 ?
O84 O84 1.15(6) 2_675 ?
O111 O112 1.41(4) 2_565 ?
O111 Cu2 2.40(3) 2_565 ?
O112 O111 1.41(4) 2_565 ?
O161 O164 1.70(7) . ?
